data_7717441
loop_
_publ_author_name
'Zhao, Jiawei'
'Wei, Wei'
'Chen, Meihui'
'Chen, Yanna'
'An, Donghai'

_publ_section_title
;
 Syntheses, structures and characterization of noncentrosymmetric
 MZnPO<sub>4</sub> (M = K, NH<sub>4</sub>).
;
_journal_issue 48
_journal_name_full 'Dalton transactions (Cambridge, England : 2003)'
_journal_page_first 19292
_journal_page_last 19298
_journal_paper_doi 10.1039/d4dt02530j
_journal_volume 53
_journal_year 2024
_chemical_formula_moiety 'K1 O4 P1 Zn1'
_chemical_formula_sum 'K O4 P Zn'
_chemical_formula_weight 199.44
_space_group_crystal_system hexagonal
_space_group_IT_number 173
_space_group_name_Hall 'P 6c'
_space_group_name_H-M_alt 'P 63'
_atom_sites_solution_primary dual
_audit_block_doi 10.25505/fiz.icsd.cc2kpj3x
_audit_creation_date 2023-11-29
_audit_creation_method
;
Olex2 1.5-alpha
(compiled 2023.08.24 svn.re1ec1418 for OlexSys, GUI svn.r6817)
;
_audit_update_record
;
2024-07-29 deposited with the CCDC.	2024-10-29 downloaded from the CCDC.
;
_cell_angle_alpha 90
_cell_angle_beta 90
_cell_angle_gamma 120
_cell_formula_units_Z 8
_cell_length_a 10.4679(3)
_cell_length_b 10.4679(3)
_cell_length_c 8.5012(4)
_cell_measurement_reflns_used 4498
_cell_measurement_temperature 153.15
_cell_measurement_theta_max 27.36
_cell_measurement_theta_min 3.29
_cell_volume 806.73(5)
_computing_cell_refinement 'SAINT V8.40B (?, 2016)'
_computing_data_reduction 'SAINT V8.40B (?, 2016)'
_computing_molecular_graphics 'Olex2 1.5-alpha (Dolomanov et al., 2009)'
_computing_publication_material 'Olex2 1.5-alpha (Dolomanov et al., 2009)'
_computing_structure_refinement 'SHELXL 2018/3 (Sheldrick, 2015)'
_computing_structure_solution 'SHELXT 2018/2 (Sheldrick, 2018)'
_diffrn_ambient_temperature 153.15
_diffrn_measured_fraction_theta_full 0.984
_diffrn_measured_fraction_theta_max 0.984
_diffrn_measurement_device_type 'Bruker APEX-II CCD'
_diffrn_measurement_method '\f and \w scans'
_diffrn_radiation_type MoK\a
_diffrn_radiation_wavelength 0.71073
_diffrn_reflns_av_R_equivalents 0.0417
_diffrn_reflns_av_unetI/netI 0.0289
_diffrn_reflns_Laue_measured_fraction_full 0.984
_diffrn_reflns_Laue_measured_fraction_max 0.984
_diffrn_reflns_limit_h_max 12
_diffrn_reflns_limit_h_min -11
_diffrn_reflns_limit_k_max 12
_diffrn_reflns_limit_k_min -12
_diffrn_reflns_limit_l_max 10
_diffrn_reflns_limit_l_min -10
_diffrn_reflns_number 5656
_diffrn_reflns_point_group_measured_fraction_full 0.985
_diffrn_reflns_point_group_measured_fraction_max 0.985
_diffrn_reflns_theta_full 24.966
_diffrn_reflns_theta_max 24.966
_diffrn_reflns_theta_min 2.247
_diffrn_source_current 1.4
_diffrn_source_power 0.07
_diffrn_source_voltage 50.0
_diffrn_standards_number 0
_exptl_absorpt_coefficient_mu 7.388
_exptl_absorpt_correction_T_max 0.7455
_exptl_absorpt_correction_T_min 0.6246
_exptl_absorpt_correction_type none
_exptl_absorpt_process_details
;
SADABS-2016/2 (Bruker,2016/2) was used for absorption correction.
wR2(int) was 0.0802 before and 0.0608 after correction.
The Ratio of minimum to maximum transmission is 0.8378.
The \l/2 correction factor is Not present.
;
_exptl_crystal_density_diffrn 3.284
_exptl_crystal_F_000 768
_refine_diff_density_max 1.063
_refine_diff_density_min -0.740
_refine_diff_density_rms 0.141
_refine_ls_abs_structure_details
;
 Flack x determined using 429 quotients [(I+)-(I-)]/[(I+)+(I-)]
 (Parsons, Flack and Wagner, Acta Cryst. B69 (2013) 249-259).
;
_refine_ls_abs_structure_Flack -0.103(14)
_refine_ls_extinction_method none
_refine_ls_goodness_of_fit_ref 1.110
_refine_ls_hydrogen_treatment undef
_refine_ls_matrix_type full
_refine_ls_number_parameters 104
_refine_ls_number_reflns 936
_refine_ls_number_restraints 196
_refine_ls_restrained_S_all 1.171
_refine_ls_R_factor_all 0.0326
_refine_ls_R_factor_gt 0.0325
_refine_ls_shift/su_max 0.000
_refine_ls_shift/su_mean 0.000
_refine_ls_structure_factor_coef Fsqd
_refine_ls_weighting_details 'w=1/[\s^2^(Fo^2^)+(0.0373P)^2^+4.4421P] where P=(Fo^2^+2Fc^2^)/3'
_refine_ls_weighting_scheme calc
_refine_ls_wR_factor_gt 0.0823
_refine_ls_wR_factor_ref 0.0825
_reflns_Friedel_coverage 0.865
_reflns_Friedel_fraction_full 0.986
_reflns_Friedel_fraction_max 0.986
_reflns_number_gt 933
_reflns_number_total 936
_reflns_threshold_expression 'I > 2\s(I)'
_cod_data_source_file d4dt02530j2.cif
_cod_data_source_block 66666666
_cod_depositor_comments 'Adding full bibliography for 7717441.cif.'
_cod_original_cell_volume 806.73(6)
_cod_database_code 7717441
_shelx_shelxl_version_number 2018/3
_shelx_space_group_comment
;
The symmetry employed for this shelxl refinement is uniquely defined
by the following loop, which should always be used as a source of
symmetry information in preference to the above space-group names.
They are only intended as comments.
;
_olex2_refinement_description
;
1. Twinned data refinement
 Scales: 0.560(7)
 0.440(7)
2. Restrained distances
 P005-O4 \\sim P005-O5
 with sigma of 0.02
3. Rigid bond restraints
 All non-hydrogen atoms
 with sigma for 1-2 distances of 0.005 and sigma for 1-3 distances of 0.01
4. Uiso/Uaniso restraints and constraints
All non-hydrogen atoms have similar U: within 2A with sigma of 0.005 and sigma
for terminal atoms of 0.01 within 2A
All non-hydrogen atoms restrained to be isotropic: with sigma of 0.005 and
sigma for terminal atoms of 0.01
5. Others
 Fixed Sof: O3(0.6147) O2(0.3853) O4(0.5) O5(0.5)
;
_olex2_submission_special_instructions 'No special instructions were received'

loop_
_space_group_symop_operation_xyz
'x, y, z'
'x-y, x, z+1/2'
'-y, x-y, z'
'-x, -y, z+1/2'
'-x+y, -x, z'
'y, -x+y, z+1/2'

loop_
_atom_site_label
_atom_site_type_symbol
_atom_site_fract_x
_atom_site_fract_y
_atom_site_fract_z
_atom_site_U_iso_or_equiv
_atom_site_adp_type
_atom_site_occupancy
_atom_site_site_symmetry_order
_atom_site_calc_flag
_atom_site_refinement_flags_posn
_atom_site_refinement_flags_adp
_atom_site_refinement_flags_occupancy
_atom_site_disorder_assembly
_atom_site_disorder_group
Zn01 Zn -0.666667 -0.333333 -0.0686(2) 0.0090(5) Uani 1 3 d S TU P B .
Zn02 Zn -0.67364(13) -0.8417(2) -0.19335(16) 0.0145(4) Uani 1 1 d . U . . .
P005 P -0.8298(6) -0.6723(3) -0.0791(4) 0.0146(7) Uani 1 1 d D U . . .
P006 P -0.666667 -0.333333 -0.6710(6) 0.0096(10) Uani 1 3 d S TU P B .
O1 O -0.7105(11) -0.5264(10) -0.1469(11) 0.0159(17) Uani 1 1 d . U . . .
O007 O -0.333333 -0.666667 -0.3494(19) 0.030(3) Uani 1 3 d S TU P . .
O008 O -0.5156(11) -0.3016(12) -0.6141(12) 0.020(2) Uani 1 1 d . U . . .
O3 O -0.7741(16) -0.680(2) 0.0899(15) 0.009(2) Uani 0.6147 1 d . U P A 1
O00C O -0.8275(11) -0.7979(10) -0.1632(12) 0.0227(17) Uani 1 1 d . U . . .
O2 O -0.674(4) -0.771(3) -0.422(3) 0.017(3) Uani 0.3853 1 d . U P B 2
K003 K -0.5208(4) -0.4790(4) -0.3767(4) 0.0127(4) Uani 1 1 d . U . B 2
K004 K -1.000000 -1.000000 0.1083(5) 0.0198(10) Uani 1 3 d S TU P A 2
O4 O -0.9789(17) -0.6864(18) -0.0713(19) 0.012(2) Uani 0.5 1 d D U P A .
O5 O -0.9739(18) -0.698(2) -0.186(2) 0.022(3) Uani 0.5 1 d D U P A .

loop_
_atom_site_aniso_label
_atom_site_aniso_U_11
_atom_site_aniso_U_22
_atom_site_aniso_U_33
_atom_site_aniso_U_23
_atom_site_aniso_U_13
_atom_site_aniso_U_12
Zn01 0.0094(7) 0.0094(7) 0.0083(12) 0.000 0.000 0.0047(4)
Zn02 0.0091(6) 0.0263(11) 0.0085(6) -0.0043(8) -0.0021(5) 0.0091(10)
P005 0.025(2) 0.0085(13) 0.0078(14) -0.0002(12) 0.0021(17) 0.0064(17)
P006 0.0108(15) 0.0108(15) 0.007(2) 0.000 0.000 0.0054(7)
O1 0.017(3) 0.012(3) 0.017(3) -0.006(3) 0.005(3) 0.005(3)
O007 0.034(3) 0.034(3) 0.023(6) 0.000 0.000 0.0168(16)
O008 0.015(4) 0.017(4) 0.024(4) 0.006(3) 0.003(3) 0.005(3)
O3 0.008(4) 0.012(4) 0.007(4) 0.001(4) 0.005(3) 0.006(4)
O00C 0.018(3) 0.019(3) 0.030(3) -0.006(3) 0.001(3) 0.009(3)
O2 0.021(7) 0.013(5) 0.014(5) 0.000(5) -0.002(5) 0.007(5)
K003 0.0125(15) 0.0110(15) 0.0086(9) 0.0053(14) 0.0021(15) 0.0013(8)
K004 0.0090(10) 0.0090(10) 0.041(3) 0.000 0.000 0.0045(5)
O4 0.018(4) 0.010(4) 0.007(4) 0.000(4) -0.001(4) 0.007(3)
O5 0.023(4) 0.019(4) 0.016(4) -0.004(4) 0.001(4) 0.005(3)

loop_
_atom_type_symbol
_atom_type_description
_atom_type_scat_dispersion_real
_atom_type_scat_dispersion_imag
_atom_type_scat_source
K K 0.2009 0.2494 'International Tables Vol C Tables 4.2.6.8 and 6.1.1.4'
O O 0.0106 0.0060 'International Tables Vol C Tables 4.2.6.8 and 6.1.1.4'
P P 0.1023 0.0942 'International Tables Vol C Tables 4.2.6.8 and 6.1.1.4'
Zn Zn 0.2839 1.4301 'International Tables Vol C Tables 4.2.6.8 and 6.1.1.4'

loop_
_geom_angle_atom_site_label_1
_geom_angle_atom_site_label_2
_geom_angle_atom_site_label_3
_geom_angle
_geom_angle_site_symmetry_1
_geom_angle_site_symmetry_3
_geom_angle_publ_flag
O1 Zn01 O1 109.0(3) 5_445 . ?
O1 Zn01 O1 109.0(3) 5_445 3_455 ?
O1 Zn01 O1 109.0(3) . 3_455 ?
O1 Zn01 K003 87.9(3) 5_445 6 ?
O1 Zn01 K003 42.9(3) . . ?
O1 Zn01 K003 162.9(3) 3_455 2_455 ?
O1 Zn01 K003 61.5(3) 3_455 6 ?
O1 Zn01 K003 42.9(3) 5_445 5_445 ?
O1 Zn01 K003 61.5(3) . 4_445 ?
O1 Zn01 K003 67.4(3) . 5_445 ?
O1 Zn01 K003 67.4(3) 3_455 . ?
O1 Zn01 K003 113.4(3) 3_455 5_445 ?
O1 Zn01 K003 162.9(3) . 6 ?
O1 Zn01 K003 67.4(3) 5_445 3_455 ?
O1 Zn01 K003 87.9(3) . 2_455 ?
O1 Zn01 K003 113.4(3) . 3_455 ?
O1 Zn01 K003 162.9(3) 5_445 4_445 ?
O1 Zn01 K003 42.9(3) 3_455 3_455 ?
O1 Zn01 K003 87.9(3) 3_455 4_445 ?
O1 Zn01 K003 113.4(3) 5_445 . ?
O1 Zn01 K003 61.5(3) 5_445 2_455 ?
O007 Zn01 O1 109.9(3) 2_455 3_455 ?
O007 Zn01 O1 109.9(3) 2_455 . ?
O007 Zn01 O1 109.9(3) 2_455 5_445 ?
O007 Zn01 K003 64.38(5) 2_455 2_455 ?
O007 Zn01 K003 134.75(4) 2_455 5_445 ?
O007 Zn01 K003 134.74(4) 2_455 . ?
O007 Zn01 K003 64.37(5) 2_455 6 ?
O007 Zn01 K003 134.74(4) 2_455 3_455 ?
O007 Zn01 K003 64.37(5) 2_455 4_445 ?
K003 Zn01 K003 128.64(11) . 6 ?
K003 Zn01 K003 70.369(15) 3_455 6 ?
K003 Zn01 K003 128.67(11) 3_455 4_445 ?
K003 Zn01 K003 128.67(11) 5_445 6 ?
K003 Zn01 K003 128.64(11) 5_445 4_445 ?
K003 Zn01 K003 102.68(6) 6 4_445 ?
K003 Zn01 K003 70.369(15) . 4_445 ?
K003 Zn01 K003 75.92(7) 5_445 . ?
K003 Zn01 K003 102.68(6) 2_455 4_445 ?
K003 Zn01 K003 75.92(7) 3_455 . ?
O008 Zn02 O3 116.5(6) 4_445 6_544 ?
O008 Zn02 O2 103.6(10) 4_445 . ?
O008 Zn02 K003 37.6(3) 4_445 4_445 ?
O008 Zn02 K003 60.4(3) 4_445 6_545 ?
O008 Zn02 K003 91.2(3) 4_445 3_445 ?
O008 Zn02 K003 65.9(3) 4_445 . ?
O008 Zn02 K004 116.3(3) 4_445 . ?
O008 Zn02 K004 161.8(3) 4_445 2_454 ?
O008 Zn02 O4 100.3(6) 4_445 5_435 ?
O3 Zn02 K003 48.2(4) 6_544 3_445 ?
O3 Zn02 K003 118.3(4) 6_544 6_545 ?
O3 Zn02 K003 147.6(5) 6_544 4_445 ?
O3 Zn02 K004 60.8(5) 6_544 2_454 ?
O3 Zn02 O4 101.9(7) 6_544 5_435 ?
O00C Zn02 O008 115.7(4) . 4_445 ?
O00C Zn02 O3 108.9(6) . 6_544 ?
O00C Zn02 O2 83.6(10) . . ?
O00C Zn02 K003 81.0(3) . 4_445 ?
O00C Zn02 K003 152.1(3) . 3_445 ?
O00C Zn02 K003 128.1(3) . 6_545 ?
O00C Zn02 K003 77.9(3) . . ?
O00C Zn02 K004 54.5(3) . 2_454 ?
O00C Zn02 K004 49.3(3) . . ?
O00C Zn02 O4 112.3(6) . 5_435 ?
O2 Zn02 K003 46.3(8) . . ?
O2 Zn02 K003 115.0(8) . 4_445 ?
O2 Zn02 K004 62.1(9) . 2_454 ?
O2 Zn02 K004 127.4(9) . . ?
K003 Zn02 K003 126.93(8) 3_445 4_445 ?
K003 Zn02 K003 109.40(9) 3_445 . ?
K003 Zn02 K003 68.78(4) . 4_445 ?
K003 Zn02 K003 70.83(7) 6_545 4_445 ?
K003 Zn02 K004 123.76(7) . . ?
K003 Zn02 K004 126.16(7) 3_445 . ?
K004 Zn02 K003 135.33(7) 2_454 4_445 ?
K004 Zn02 K003 96.08(8) 2_454 . ?
K004 Zn02 K003 83.34(7) . 4_445 ?
K004 Zn02 K004 70.59(3) 2_454 . ?
O4 Zn02 O2 141.4(9) 5_435 . ?
O4 Zn02 K003 66.4(5) 5_435 3_445 ?
O4 Zn02 K003 102.4(5) 5_435 4_445 ?
O4 Zn02 K003 39.9(4) 5_435 6_545 ?
O4 Zn02 K003 165.9(5) 5_435 . ?
O4 Zn02 K004 97.8(4) 5_435 2_454 ?
O4 Zn02 K004 63.8(5) 5_435 . ?
O5 Zn02 O008 118.8(7) 5_435 4_445 ?
O5 Zn02 O3 73.3(8) 5_435 6_544 ?
O5 Zn02 O00C 116.1(7) 5_435 . ?
O5 Zn02 O2 112.2(10) 5_435 . ?
O5 Zn02 K003 62.9(6) 5_435 6_545 ?
O5 Zn02 K003 155.1(6) 5_435 . ?
O5 Zn02 K003 48.5(6) 5_435 3_445 ?
O5 Zn02 K003 131.3(6) 5_435 4_445 ?
O5 Zn02 K004 78.5(6) 5_435 2_454 ?
O5 Zn02 K004 77.7(6) 5_435 . ?
O5 Zn02 O4 29.3(8) 5_435 5_435 ?
O1 P005 O3 105.0(7) . . ?
O1 P005 O2 119.6(13) . 2_455 ?
O1 P005 K003 96.4(4) . 2_455 ?
O1 P005 K003 32.9(4) . . ?
O1 P005 K003 66.3(5) . 4_445 ?
O1 P005 K004 162.0(5) . . ?
O1 P005 O5 100.4(8) . . ?
O3 P005 K003 85.1(6) . 2_455 ?
O3 P005 K003 42.8(5) . 4_445 ?
O3 P005 O5 145.3(9) . . ?
O00C P005 O1 109.4(6) . . ?
O00C P005 O3 102.8(8) . . ?
O00C P005 O2 129.0(13) . 2_455 ?
O00C P005 K003 149.5(5) . 2_455 ?
O00C P005 K003 98.7(4) . 4_445 ?
O00C P005 K003 76.6(4) . . ?
O00C P005 K004 64.4(4) . . ?
O00C P005 O5 90.4(8) . . ?
O2 P005 K003 150.8(13) 2_455 . ?
O2 P005 K003 89.1(12) 2_455 4_445 ?
O2 P005 K004 64.6(12) 2_455 . ?
O2 P005 O5 93.7(13) 2_455 . ?
K003 P005 K003 127.62(10) 2_455 . ?
K003 P005 K003 71.13(9) 4_445 . ?
K004 P005 K003 97.17(12) . 4_445 ?
K004 P005 K003 137.14(14) . . ?
O4 P005 O1 114.1(8) . . ?
O4 P005 O3 110.5(8) . . ?
O4 P005 O00C 114.0(8) . . ?
O4 P005 O2 57.9(12) . 2_455 ?
O4 P005 K003 130.7(6) . . ?
O4 P005 K003 37.6(6) . 2_455 ?
O4 P005 K003 143.3(6) . 4_445 ?
O4 P005 K004 83.3(6) . . ?
O4 P005 O5 36.0(8) . . ?
O5 P005 K003 165.7(6) . 4_445 ?
O5 P005 K003 68.8(7) . 2_455 ?
O5 P005 K003 100.7(7) . . ?
O5 P005 K004 96.7(6) . . ?
O007 P006 O008 108.5(5) 2_454 5_445 ?
O007 P006 O008 108.5(4) 2_454 3_455 ?
O007 P006 O008 108.5(5) 2_454 . ?
O007 P006 K003 62.79(9) 2_454 2_454 ?
O007 P006 K003 133.43(8) 2_454 3_455 ?
O007 P006 K003 133.43(8) 2_454 . ?
O007 P006 K003 62.78(9) 2_454 6_554 ?
O007 P006 K003 62.78(9) 2_454 4_444 ?
O007 P006 K003 133.43(8) 2_454 5_445 ?
O008 P006 O008 110.4(4) 3_455 . ?
O008 P006 O008 110.4(4) . 5_445 ?
O008 P006 O008 110.4(4) 3_455 5_445 ?
O008 P006 K003 42.8(4) 5_445 5_445 ?
O008 P006 K003 60.9(4) 5_445 2_454 ?
O008 P006 K003 160.9(4) 5_445 6_554 ?
O008 P006 K003 69.2(4) . 3_455 ?
O008 P006 K003 60.9(4) 3_455 6_554 ?
O008 P006 K003 115.8(5) 3_455 . ?
O008 P006 K003 42.8(4) 3_455 3_455 ?
O008 P006 K003 42.8(4) . . ?
O008 P006 K003 88.7(4) 5_445 4_444 ?
O008 P006 K003 69.2(4) 5_445 . ?
O008 P006 K003 88.7(4) . 6_554 ?
O008 P006 K003 115.8(5) 5_445 3_455 ?
O008 P006 K003 160.9(4) 3_455 4_444 ?
O008 P006 K003 88.7(4) 3_455 2_454 ?
O008 P006 K003 60.9(4) . 4_444 ?
O008 P006 K003 160.9(4) . 2_454 ?
O008 P006 K003 115.8(5) . 5_445 ?
O008 P006 K003 69.2(4) 3_455 5_445 ?
K003 P006 K003 77.94(13) 3_455 . ?
K003 P006 K003 129.61(12) . 2_454 ?
K003 P006 K003 77.94(13) 3_455 5_445 ?
K003 P006 K003 77.95(13) 5_445 . ?
K003 P006 K003 129.58(12) 3_455 2_454 ?
K003 P006 K003 70.643(14) 5_445 2_454 ?
Zn01 O1 K003 107.0(4) . . ?
Zn01 O1 K003 87.4(3) . 4_445 ?
P005 O1 Zn01 124.1(6) . . ?
P005 O1 K003 129.0(5) . . ?
P005 O1 K003 88.9(5) . 4_445 ?
K003 O1 K003 92.0(3) . 4_445 ?
Zn01 O007 K003 86.1(3) 2_554 5_545 ?
Zn01 O007 K003 86.1(3) 2_554 3_445 ?
Zn01 O007 K003 86.1(3) 2_554 . ?
P006 O007 Zn01 180.0 2 2_554 ?
P006 O007 K003 93.9(3) 2 5_545 ?
P006 O007 K003 93.9(3) 2 3_445 ?
P006 O007 K003 93.9(3) 2 . ?
K003 O007 K003 119.54(7) 3_445 . ?
K003 O007 K003 119.54(7) 5_545 . ?
Zn02 O008 K003 117.1(4) 4_444 . ?
Zn02 O008 K003 90.4(4) 4_444 3_455 ?
Zn02 O008 K003 82.8(3) 4_444 4_444 ?
P006 O008 Zn02 128.0(7) . 4_444 ?
P006 O008 K003 95.8(5) . 4_444 ?
P006 O008 K003 114.9(5) . . ?
P006 O008 K003 86.1(4) . 3_455 ?
P005 O3 Zn02 137.3(9) . 2_455 ?
Zn02 O00C K004 91.7(4) . 2_454 ?
Zn02 O00C K004 102.4(4) . . ?
P005 O00C Zn02 131.3(6) . . ?
P005 O00C K004 135.2(6) . 2_454 ?
P005 O00C K004 89.1(5) . . ?
K004 O00C K004 93.9(3) 2_454 . ?
Zn02 O2 K003 99.5(10) . . ?
Zn02 O2 K004 80.8(9) . 2_454 ?
P005 O2 Zn02 129.5(17) 6_544 . ?
P005 O2 K003 122.6(15) 6_544 . ?
P005 O2 K004 88.3(13) 6_544 2_454 ?
K003 O2 K004 133.0(12) . 2_454 ?
O4 O2 Zn02 170(2) 6_544 . ?
O4 O2 P005 59.7(11) 6_544 6_544 ?
O4 O2 K003 75.3(13) 6_544 . ?
O4 O2 K004 96.4(16) 6_544 2_454 ?
Zn02 K003 P005 54.27(8) 5_545 4_444 ?
O1 K003 Zn02 73.23(18) 4_444 5_545 ?
O1 K003 Zn02 105.8(3) . 5_545 ?
O1 K003 P005 158.8(3) . 4_444 ?
O1 K003 P005 24.83(16) 4_444 4_444 ?
O1 K003 O1 170.41(17) . 4_444 ?
O1 K003 O007 115.8(3) . . ?
O1 K003 O007 55.3(3) 4_444 . ?
O1 K003 O008 73.3(3) . 4_445 ?
O1 K003 O008 115.6(3) . . ?
O1 K003 O008 98.1(2) 4_444 4_445 ?
O1 K003 O008 99.9(3) 4_444 5_445 ?
O1 K003 O008 84.6(3) . 5_445 ?
O1 K003 O2 85.9(7) . . ?
O1 K003 O4 105.9(3) 4_444 3_455 ?
O1 K003 O4 101.3(4) . 6_544 ?
O1 K003 O4 75.0(4) . 3_455 ?
O1 K003 O5 88.1(4) . 3_455 ?
O007 K003 Zn02 57.51(14) . 5_545 ?
O007 K003 P005 62.29(18) . 4_444 ?
O007 K003 O008 136.8(3) . 5_445 ?
O008 K003 Zn02 64.52(18) 4_445 5_545 ?
O008 K003 Zn02 110.8(2) . 5_545 ?
O008 K003 Zn02 156.64(19) 5_445 5_545 ?
O008 K003 P005 111.4(2) 5_445 4_444 ?
O008 K003 P005 100.25(19) 4_445 4_444 ?
O008 K003 P005 71.3(2) . 4_444 ?
O008 K003 O1 73.1(3) . 4_444 ?
O008 K003 O007 128.5(3) . . ?
O008 K003 O007 42.7(3) 4_445 . ?
O008 K003 O008 138.8(3) 4_445 5_445 ?
O008 K003 O008 46.5(4) . 5_445 ?
O008 K003 O008 171.1(2) . 4_445 ?
O008 K003 O4 113.2(4) . 3_455 ?
O008 K003 O5 100.6(5) . 3_455 ?
O2 K003 P005 109.1(7) . 4_444 ?
O2 K003 O1 86.2(7) . 4_444 ?
O2 K003 O007 62.6(7) . . ?
O2 K003 O008 117.9(6) . . ?
O2 K003 O008 61.5(6) . 4_445 ?
O2 K003 O4 128.8(7) . 3_455 ?
O2 K003 O5 139.7(8) . 3_455 ?
O4 K003 Zn02 136.5(3) 6_544 5_545 ?
O4 K003 Zn02 33.8(3) 3_455 5_545 ?
O4 K003 P005 99.0(4) 6_544 4_444 ?
O4 K003 P005 83.9(3) 3_455 4_444 ?
O4 K003 O1 74.4(4) 6_544 4_444 ?
O4 K003 O007 80.3(4) 6_544 . ?
O4 K003 O007 83.7(3) 3_455 . ?
O4 K003 O008 57.8(4) 6_544 5_445 ?
O4 K003 O008 67.5(3) 3_455 4_445 ?
O4 K003 O008 139.4(3) 3_455 5_445 ?
O4 K003 O008 86.3(4) 6_544 . ?
O4 K003 O008 92.5(4) 6_544 4_445 ?
O4 K003 O4 160.0(3) 6_544 3_455 ?
O4 K003 O5 164.7(5) 6_544 3_455 ?
O5 K003 Zn02 28.1(3) 3_455 5_545 ?
O5 K003 P005 70.8(4) 3_455 4_444 ?
O5 K003 O1 94.4(4) 3_455 4_444 ?
O5 K003 O007 84.7(4) 3_455 . ?
O5 K003 O008 78.5(4) 3_455 4_445 ?
O5 K003 O008 136.0(4) 3_455 5_445 ?
O5 K003 O4 15.3(4) 3_455 3_455 ?
P005 K004 P005 99.51(12) 3_345 . ?
P005 K004 P005 99.51(12) 5_435 . ?
P005 K004 P005 99.51(12) 3_345 5_435 ?
O00C K004 P005 26.56(19) 3_345 3_345 ?
O00C K004 P005 103.4(2) 2_455 3_345 ?
O00C K004 P005 95.0(2) 3_345 5_435 ?
O00C K004 P005 26.56(19) 5_435 5_435 ?
O00C K004 P005 156.7(2) 6_545 3_345 ?
O00C K004 P005 103.4(2) 6_545 . ?
O00C K004 P005 74.4(2) . 5_435 ?
O00C K004 P005 80.9(2) 2_455 . ?
O00C K004 P005 26.56(19) . . ?
O00C K004 P005 95.0(2) . 3_345 ?
O00C K004 P005 156.7(2) 4_335 . ?
O00C K004 P005 74.4(2) 5_435 3_345 ?
O00C K004 P005 74.4(2) 3_345 . ?
O00C K004 P005 80.9(2) 6_545 5_435 ?
O00C K004 P005 95.0(2) 5_435 . ?
O00C K004 P005 103.4(2) 4_335 5_435 ?
O00C K004 P005 156.7(2) 2_455 5_435 ?
O00C K004 P005 80.9(2) 4_335 3_345 ?
O00C K004 O00C 107.4(2) 2_455 . ?
O00C K004 O00C 76.3(4) 4_335 2_455 ?
O00C K004 O00C 107.4(2) 6_545 . ?
O00C K004 O00C 68.6(3) 3_345 . ?
O00C K004 O00C 107.4(2) 4_335 3_345 ?
O00C K004 O00C 107.4(2) 6_545 5_435 ?
O00C K004 O00C 76.3(4) 6_545 2_455 ?
O00C K004 O00C 107.4(2) 4_335 5_435 ?
O00C K004 O00C 175.1(3) 6_545 3_345 ?
O00C K004 O00C 175.1(3) 2_455 5_435 ?
O00C K004 O00C 107.4(2) 2_455 3_345 ?
O00C K004 O00C 76.3(4) 6_545 4_335 ?
O00C K004 O00C 175.1(3) 4_335 . ?
O00C K004 O00C 68.6(3) . 5_435 ?
O00C K004 O00C 68.6(3) 3_345 5_435 ?
O00C K004 O2 129.7(5) 6_545 4_335 ?
O00C K004 O2 53.6(5) 5_435 6_545 ?
O00C K004 O2 97.3(6) 4_335 6_545 ?
O00C K004 O2 54.1(5) 4_335 4_335 ?
O00C K004 O2 121.7(5) 5_435 2_455 ?
O00C K004 O2 97.3(6) 2_455 4_335 ?
O00C K004 O2 121.7(5) 3_345 6_545 ?
O00C K004 O2 53.6(5) 3_345 4_335 ?
O00C K004 O2 53.6(5) . 2_455 ?
O00C K004 O2 121.7(5) . 4_335 ?
O00C K004 O2 54.1(5) 6_545 6_545 ?
O00C K004 O2 82.8(6) 5_435 4_335 ?
O00C K004 O2 129.7(5) 2_455 6_545 ?
O00C K004 O2 97.3(6) 6_545 2_455 ?
O00C K004 O2 82.8(6) . 6_545 ?
O00C K004 O2 129.7(5) 4_335 2_455 ?
O00C K004 O2 54.1(5) 2_455 2_455 ?
O00C K004 O2 82.8(6) 3_345 2_455 ?
O2 K004 P005 125.1(5) 4_335 . ?
O2 K004 P005 27.0(5) 2_455 . ?
O2 K004 P005 101.2(6) 6_545 . ?
O2 K004 O2 119.28(14) 4_335 6_545 ?
O2 K004 O2 119.28(14) 2_455 6_545 ?
Zn02 O4 K003 111.5(6) 3_345 2_455 ?
Zn02 O4 K003 79.8(5) 3_345 5_445 ?
P005 O4 Zn02 125.7(10) . 3_345 ?
P005 O4 K003 122.8(9) . 2_455 ?
P005 O4 K003 100.2(7) . 5_445 ?
O2 O4 P005 62.4(12) 2_455 . ?
O2 O4 K003 139.6(16) 2_455 5_445 ?
K003 O4 K003 91.0(4) 2_455 5_445 ?
O5 O4 Zn02 59.0(13) . 3_345 ?
O5 O4 P005 81.3(12) . . ?
O5 O4 O2 143.4(19) . 2_455 ?
O5 O4 K003 136.9(15) . 2_455 ?
O5 O4 K003 47.2(13) . 5_445 ?
Zn02 O5 K003 103.3(8) 3_345 5_445 ?
P005 O5 Zn02 135.1(12) . 3_345 ?
P005 O5 K003 121.0(9) . 5_445 ?
O4 O5 Zn02 91.7(16) . 3_345 ?
O4 O5 P005 62.7(11) . . ?
O4 O5 K003 117.5(16) . 5_445 ?

loop_
_geom_bond_atom_site_label_1
_geom_bond_atom_site_label_2
_geom_bond_distance
_geom_bond_site_symmetry_2
_geom_bond_publ_flag
Zn01 O1 1.952(9) 5_445 ?
Zn01 O1 1.952(9) . ?
Zn01 O1 1.952(9) 3_455 ?
Zn01 O007 1.864(16) 2_455 ?
Zn01 K003 3.772(3) 2_455 ?
Zn01 K003 3.772(3) 6 ?
Zn01 K003 3.772(3) 4_445 ?
Zn01 K003 3.721(3) . ?
Zn01 K003 3.721(3) 5_445 ?
Zn01 K003 3.721(3) 3_455 ?
Zn02 O008 1.912(10) 4_445 ?
Zn02 O3 1.951(13) 6_544 ?
Zn02 O00C 1.899(10) . ?
Zn02 O2 2.08(3) . ?
Zn02 K003 3.920(4) 6_545 ?
Zn02 K003 3.567(4) 3_445 ?
Zn02 K003 3.979(4) 4_445 ?
Zn02 K003 3.650(4) . ?
Zn02 K004 3.406(3) 2_454 ?
Zn02 K004 3.916(3) . ?
Zn02 O4 2.016(16) 5_435 ?
Zn02 O5 1.729(17) 5_435 ?
P005 O1 1.522(9) . ?
P005 O3 1.568(14) . ?
P005 O00C 1.508(10) . ?
P005 O2 1.53(3) 2_455 ?
P005 K003 3.796(5) . ?
P005 K003 3.730(6) 2_455 ?
P005 K003 3.623(6) 4_445 ?
P005 K004 3.372(4) . ?
P005 O4 1.494(16) . ?
P005 O5 1.662(18) . ?
P006 O007 1.517(17) 2_454 ?
P006 O008 1.523(10) . ?
P006 O008 1.523(10) 3_455 ?
P006 O008 1.523(10) 5_445 ?
P006 K003 3.639(5) 5_445 ?
P006 K003 3.824(3) 4_444 ?
P006 K003 3.824(3) 6_554 ?
P006 K003 3.639(5) . ?
P006 K003 3.824(3) 2_454 ?
P006 K003 3.639(5) 3_455 ?
O1 K003 2.650(9) . ?
O1 K003 3.318(12) 4_445 ?
O007 K003 3.409(2) 3_445 ?
O007 K003 3.409(2) 5_545 ?
O007 K003 3.409(2) . ?
O008 K003 3.358(11) 4_444 ?
O008 K003 3.409(11) 3_455 ?
O008 K003 2.725(11) . ?
O00C K004 2.773(10) 2_454 ?
O00C K004 3.040(11) . ?
O2 K003 2.67(3) . ?
O2 K004 3.05(3) 2_454 ?
O2 O4 1.47(3) 6_544 ?
K003 O4 3.320(17) 3_455 ?
K003 O4 2.704(16) 6_544 ?
K003 O5 2.747(19) 3_455 ?
O4 O5 0.99(2) . ?

loop_
_geom_torsion_atom_site_label_1
_geom_torsion_atom_site_label_2
_geom_torsion_atom_site_label_3
_geom_torsion_atom_site_label_4
_geom_torsion
_geom_torsion_site_symmetry_1
_geom_torsion_site_symmetry_2
_geom_torsion_site_symmetry_3
_geom_torsion_site_symmetry_4
_geom_torsion_publ_flag
Zn02 O4 O5 P005 -141.4(9) 3_345 . . . ?
Zn02 O4 O5 K003 106.0(13) 3_345 . . 5_445 ?
P005 O4 O5 Zn02 141.4(9) . . . 3_345 ?
P005 O4 O5 K003 -112.7(10) . . . 5_445 ?
O1 P005 O3 Zn02 112.1(15) . . . 2_455 ?
O1 P005 O00C Zn02 55.8(10) . . . . ?
O1 P005 O00C K004 -103.8(9) . . . 2_454 ?
O1 P005 O00C K004 161.6(5) . . . . ?
O1 P005 O4 Zn02 114.9(10) . . . 3_345 ?
O1 P005 O4 O2 -111.0(16) . . . 2_455 ?
O1 P005 O4 K003 30.2(8) . . . 5_445 ?
O1 P005 O4 K003 -67.7(11) . . . 2_455 ?
O1 P005 O4 O5 73.7(16) . . . . ?
O1 P005 O5 Zn02 -179.1(15) . . . 3_345 ?
O1 P005 O5 K003 -9.8(11) . . . 5_445 ?
O1 P005 O5 O4 -117.1(15) . . . . ?
O007 P006 O008 Zn02 42.9(9) 2_454 . . 4_444 ?
O007 P006 O008 K003 130.41(13) 2_454 . . 3_455 ?
O007 P006 O008 K003 -42.4(3) 2_454 . . 4_444 ?
O007 P006 O008 K003 -134.9(4) 2_454 . . . ?
O008 Zn02 O00C P005 -3.7(11) 4_445 . . . ?
O008 Zn02 O00C K004 -103.6(5) 4_445 . . . ?
O008 Zn02 O00C K004 162.1(4) 4_445 . . 2_454 ?
O008 P006 O008 Zn02 161.7(7) 5_445 . . 4_444 ?
O008 P006 O008 Zn02 -75.9(13) 3_455 . . 4_444 ?
O008 P006 O008 K003 11.6(7) 3_455 . . 3_455 ?
O008 P006 O008 K003 106.3(3) 3_455 . . . ?
O008 P006 O008 K003 -161.2(5) 3_455 . . 4_444 ?
O008 P006 O008 K003 -110.8(5) 5_445 . . 3_455 ?
O008 P006 O008 K003 -16.1(9) 5_445 . . . ?
O008 P006 O008 K003 76.4(8) 5_445 . . 4_444 ?
O3 Zn02 O00C P005 -137.2(9) 6_544 . . . ?
O3 P005 O1 Zn01 -67.5(10) . . . . ?
O3 P005 O00C Zn02 -55.4(11) . . . . ?
O3 P005 O4 Zn02 -127.1(12) . . . 3_345 ?
O3 P005 O4 O5 -168.3(15) . . . . ?
O3 P005 O5 Zn02 -43(3) . . . 3_345 ?
O3 P005 O5 O4 20(2) . . . . ?
O00C P005 O1 Zn01 -177.3(7) . . . . ?
O00C P005 O1 K003 0.5(10) . . . . ?
O00C P005 O1 K003 -91.2(5) . . . 4_445 ?
O00C P005 O3 Zn02 -133.4(15) . . . 2_455 ?
O00C P005 O4 Zn02 -11.9(14) . . . 3_345 ?
O00C P005 O4 O2 122.2(16) . . . 2_455 ?
O00C P005 O4 K003 165.6(7) . . . 2_455 ?
O00C P005 O4 K003 -96.6(7) . . . 5_445 ?
O00C P005 O4 O5 -53.1(16) . . . . ?
O00C P005 O5 Zn02 71.0(16) . . . 3_345 ?
O00C P005 O5 K003 -119.7(10) . . . 5_445 ?
O00C P005 O5 O4 133.1(15) . . . . ?
O2 Zn02 O00C P005 -105.7(12) . . . . ?
O2 Zn02 O00C K004 154.4(9) . . . . ?
O2 Zn02 O00C K004 60.1(8) . . . 2_454 ?
O2 P005 O1 Zn01 -11.8(16) 2_455 . . . ?
O2 P005 O1 K003 166.0(13) 2_455 . . . ?
O2 P005 O1 K003 74.3(13) 2_455 . . 4_445 ?
O2 P005 O00C Zn02 -107.9(17) 2_455 . . . ?
O2 P005 O00C K004 -2.1(15) 2_455 . . . ?
O2 P005 O00C K004 92.5(16) 2_455 . . 2_454 ?
O2 P005 O4 Zn02 -134(2) 2_455 . . 3_345 ?
O2 P005 O4 K003 141.2(16) 2_455 . . 5_445 ?
O2 P005 O4 K003 43.4(16) 2_455 . . 2_455 ?
O2 P005 O4 O5 -175(2) 2_455 . . . ?
O2 P005 O5 Zn02 -58(2) 2_455 . . 3_345 ?
O2 P005 O5 K003 111.2(15) 2_455 . . 5_445 ?
O2 P005 O5 O4 4.0(19) 2_455 . . . ?
O2 O4 O5 Zn02 134(3) 2_455 . . 3_345 ?
O2 O4 O5 P005 -7(3) 2_455 . . . ?
O2 O4 O5 K003 -120(3) 2_455 . . 5_445 ?
K003 Zn02 O00C P005 -167.9(3) 3_445 . . . ?
K003 Zn02 O00C P005 10.9(8) 4_445 . . . ?
K003 Zn02 O00C P005 67.7(9) 6_545 . . . ?
K003 Zn02 O00C P005 -59.2(8) . . . . ?
K003 Zn02 O00C K004 -2.1(8) 3_445 . . 2_454 ?
K003 Zn02 O00C K004 92.2(7) 3_445 . . . ?
K003 Zn02 O00C K004 -89.0(3) 4_445 . . . ?
K003 Zn02 O00C K004 106.6(3) . . . 2_454 ?
K003 Zn02 O00C K004 -159.0(3) . . . . ?
K003 Zn02 O00C K004 -126.5(2) 6_545 . . 2_454 ?
K003 Zn02 O00C K004 176.7(3) 4_445 . . 2_454 ?
K003 Zn02 O00C K004 -32.2(4) 6_545 . . . ?
K003 P005 O1 Zn01 -86.1(7) 4_445 . . . ?
K003 P005 O1 Zn01 -177.8(14) . . . . ?
K003 P005 O1 Zn01 19.1(7) 2_455 . . . ?
K003 P005 O1 K003 91.7(7) 4_445 . . . ?
K003 P005 O1 K003 105.16(19) 2_455 . . 4_445 ?
K003 P005 O1 K003 -91.7(7) . . . 4_445 ?
K003 P005 O1 K003 -163.2(6) 2_455 . . . ?
K003 P005 O00C Zn02 -157.6(4) 2_455 . . . ?
K003 P005 O00C Zn02 -12.0(8) 4_445 . . . ?
K003 P005 O00C Zn02 56.1(7) . . . . ?
K003 P005 O00C K004 -171.6(7) 4_445 . . 2_454 ?
K003 P005 O00C K004 -51.8(9) 2_455 . . . ?
K003 P005 O00C K004 93.8(2) 4_445 . . . ?
K003 P005 O00C K004 161.9(3) . . . . ?
K003 P005 O00C K004 -103.5(8) . . . 2_454 ?
K003 P005 O00C K004 42.7(13) 2_455 . . 2_454 ?
K003 P005 O4 Zn02 -163.0(4) 4_445 . . 3_345 ?
K003 P005 O4 Zn02 -177.5(18) 2_455 . . 3_345 ?
K003 P005 O4 Zn02 80.9(12) . . . 3_345 ?
K003 P005 O4 O2 -43.4(16) 2_455 . . 2_455 ?
K003 P005 O4 O2 -145.0(15) . . . 2_455 ?
K003 P005 O4 O2 -28.9(19) 4_445 . . 2_455 ?
K003 P005 O4 K003 112.3(8) 4_445 . . 5_445 ?
K003 P005 O4 K003 -101.7(9) . . . 2_455 ?
K003 P005 O4 K003 97.8(10) 2_455 . . 5_445 ?
K003 P005 O4 K003 -3.8(9) . . . 5_445 ?
K003 P005 O4 K003 14.5(17) 4_445 . . 2_455 ?
K003 P005 O4 O5 39.6(18) . . . . ?
K003 P005 O4 O5 155.8(11) 4_445 . . . ?
K003 P005 O4 O5 141(2) 2_455 . . . ?
K003 P005 O5 Zn02 -86.2(16) 2_455 . . 3_345 ?
K003 P005 O5 Zn02 -159.0(15) 4_445 . . 3_345 ?
K003 P005 O5 Zn02 147.4(15) . . . 3_345 ?
K003 P005 O5 K003 83.1(9) 2_455 . . 5_445 ?
K003 P005 O5 K003 10(4) 4_445 . . 5_445 ?
K003 P005 O5 K003 -43.3(10) . . . 5_445 ?
K003 P005 O5 O4 -97(3) 4_445 . . . ?
K003 P005 O5 O4 -24.1(13) 2_455 . . . ?
K003 P005 O5 O4 -150.5(14) . . . . ?
K003 P006 O008 Zn02 85.4(8) 4_444 . . 4_444 ?
K003 P006 O008 Zn02 177.8(12) . . . 4_444 ?
K003 P006 O008 Zn02 -151.9(6) 5_445 . . 4_444 ?
K003 P006 O008 Zn02 -87.5(8) 3_455 . . 4_444 ?
K003 P006 O008 Zn02 102.4(15) 2_454 . . 4_444 ?
K003 P006 O008 Zn02 -17.7(8) 6_554 . . 4_444 ?
K003 P006 O008 K003 -64.4(3) 5_445 . . 3_455 ?
K003 P006 O008 K003 -170.1(13) 2_454 . . 3_455 ?
K003 P006 O008 K003 94.7(5) 3_455 . . . ?
K003 P006 O008 K003 30.3(6) 5_445 . . . ?
K003 P006 O008 K003 172.8(4) 4_444 . . 3_455 ?
K003 P006 O008 K003 122.7(2) 5_445 . . 4_444 ?
K003 P006 O008 K003 17.1(16) 2_454 . . 4_444 ?
K003 P006 O008 K003 -103.1(2) 6_554 . . 4_444 ?
K003 P006 O008 K003 69.77(16) 6_554 . . 3_455 ?
K003 P006 O008 K003 164.5(5) 6_554 . . . ?
K003 P006 O008 K003 -94.7(5) . . . 3_455 ?
K003 P006 O008 K003 -92.5(5) 4_444 . . . ?
K003 P006 O008 K003 -172.8(4) 3_455 . . 4_444 ?
K003 P006 O008 K003 -75.4(16) 2_454 . . . ?
K003 P006 O008 K003 92.5(5) . . . 4_444 ?
K003 O4 O5 Zn02 -106.0(13) 5_445 . . 3_345 ?
K003 O4 O5 Zn02 -89(2) 2_455 . . 3_345 ?
K003 O4 O5 P005 130(2) 2_455 . . . ?
K003 O4 O5 P005 112.7(10) 5_445 . . . ?
K003 O4 O5 K003 17(3) 2_455 . . 5_445 ?
K004 Zn02 O00C P005 -165.8(10) 2_454 . . . ?
K004 Zn02 O00C P005 99.9(9) . . . . ?
K004 Zn02 O00C K004 -94.3(3) . . . 2_454 ?
K004 Zn02 O00C K004 94.3(3) 2_454 . . . ?
K004 P005 O1 Zn01 -110.7(12) . . . . ?
K004 P005 O1 K003 67.0(16) . . . . ?
K004 P005 O1 K003 -24.6(14) . . . 4_445 ?
K004 P005 O00C Zn02 -105.8(8) . . . . ?
K004 P005 O00C K004 94.6(8) . . . 2_454 ?
K004 P005 O4 Zn02 -69.9(10) . . . 3_345 ?
K004 P005 O4 O2 64.2(15) . . . 2_455 ?
K004 P005 O4 K003 -154.6(5) . . . 5_445 ?
K004 P005 O4 K003 107.5(8) . . . 2_455 ?
K004 P005 O4 O5 -111.2(14) . . . . ?
K004 P005 O5 Zn02 6.8(17) . . . 3_345 ?
K004 P005 O5 K003 176.1(8) . . . 5_445 ?
K004 P005 O5 O4 68.9(14) . . . . ?
O4 Zn02 O00C P005 110.7(9) 5_435 . . . ?
O4 Zn02 O00C K004 -83.5(6) 5_435 . . 2_454 ?
O4 Zn02 O00C K004 10.8(6) 5_435 . . . ?
O4 P005 O1 Zn01 53.6(11) . . . . ?
O4 P005 O1 K003 -128.6(9) . . . . ?
O4 P005 O1 K003 139.7(7) . . . 4_445 ?
O4 P005 O3 Zn02 -11.4(18) . . . 2_455 ?
O4 P005 O00C Zn02 -175.0(9) . . . . ?
O4 P005 O00C K004 -69.2(8) . . . . ?
O4 P005 O00C K004 25.3(12) . . . 2_454 ?
O4 P005 O5 Zn02 -62.1(19) . . . 3_345 ?
O4 P005 O5 K003 107.2(17) . . . 5_445 ?
O5 Zn02 O00C P005 142.7(10) 5_435 . . . ?
O5 Zn02 O00C K004 42.8(8) 5_435 . . . ?
O5 Zn02 O00C K004 -51.5(8) 5_435 . . 2_454 ?
O5 P005 O1 Zn01 88.6(10) . . . . ?
O5 P005 O1 K003 174.7(7) . . . 4_445 ?
O5 P005 O1 K003 -93.6(10) . . . . ?
O5 P005 O3 Zn02 -23(3) . . . 2_455 ?
O5 P005 O00C Zn02 157.0(10) . . . . ?
O5 P005 O00C K004 -2.7(10) . . . 2_454 ?
O5 P005 O00C K004 -97.2(7) . . . . ?
O5 P005 O4 Zn02 41.2(13) . . . 3_345 ?
O5 P005 O4 O2 175(2) . . . 2_455 ?
O5 P005 O4 K003 -141(2) . . . 2_455 ?
O5 P005 O4 K003 -43.5(13) . . . 5_445 ?

loop_
_twin_individual_id
_twin_individual_mass_fraction_refined
1 0.560(7)
2 0.440(7)
